data_2227522
loop_
_publ_author_name
'Arman, Hadi D.'
'Miller, Tyler'
'Tiekink, Edward R. T.'

_publ_section_title
;
 Aqua(trifluoromethanesulfonato)bis(1,3,7-trimethylpurine-2,6-dione)silver(I)
;
_journal_coeditor_code HB5627
_journal_issue 10
_journal_name_full 'Acta Crystallographica Section E'
_journal_page_first m1211
_journal_paper_doi 10.1107/S1600536810035300
_journal_volume 66
_journal_year 2010
_chemical_formula_iupac '[Ag (C F3 S O3) (C8 H10 N4 O2)2 (H2 O)]'
_chemical_formula_moiety 'C17 H22 Ag F3 N8 O8 S'
_chemical_formula_sum 'C17 H22 Ag F3 N8 O8 S'
_chemical_formula_weight 663.36
_chemical_name_systematic
;
Aqua(trifluoromethanesulfonato)bis(1,3,7-trimethylpurine-2,6-dione)silver(I)
;
_space_group_IT_number 2
_symmetry_cell_setting triclinic
_symmetry_space_group_name_Hall '-P 1'
_symmetry_space_group_name_H-M 'P -1'
_atom_sites_solution_hydrogens geom
_atom_sites_solution_primary direct
_atom_sites_solution_secondary difmap
_audit_creation_method SHELXL-97
_cell_angle_alpha 72.091(7)
_cell_angle_beta 85.444(9)
_cell_angle_gamma 63.672(6)
_cell_formula_units_Z 2
_cell_length_a 8.9012(10)
_cell_length_b 10.0408(8)
_cell_length_c 15.457(2)
_cell_measurement_reflns_used 3724
_cell_measurement_temperature 98(2)
_cell_measurement_theta_max 40.6
_cell_measurement_theta_min 2.4
_cell_volume 1175.5(2)
_computing_cell_refinement 'CrystalClear (Molecular Structure Corporation & Rigaku, 2005)'
_computing_data_collection 'CrystalClear (Molecular Structure Corporation & Rigaku, 2005)'
_computing_data_reduction 'CrystalClear (Molecular Structure Corporation & Rigaku, 2005)'
_computing_molecular_graphics 'ORTEP-3 (Farrugia, 1997) and DIAMOND (Brandenburg, 2006)'
_computing_publication_material 'publCIF (Westrip, 2010)'
_computing_structure_refinement 'SHELXL97 (Sheldrick, 2008)'
_computing_structure_solution 'SHELXS97 (Sheldrick, 2008)'
_diffrn_ambient_temperature 98(2)
_diffrn_measured_fraction_theta_full 0.987
_diffrn_measured_fraction_theta_max 0.987
_diffrn_measurement_device_type 'Rigaku AFC12\K/SATURN724'
_diffrn_measurement_method \w
_diffrn_radiation_monochromator graphite
_diffrn_radiation_source 'fine-focus sealed tube'
_diffrn_radiation_type MoK\a
_diffrn_radiation_wavelength 0.71069
_diffrn_reflns_av_R_equivalents 0.020
_diffrn_reflns_av_sigmaI/netI 0.033
_diffrn_reflns_limit_h_max 11
_diffrn_reflns_limit_h_min -11
_diffrn_reflns_limit_k_max 11
_diffrn_reflns_limit_k_min -13
_diffrn_reflns_limit_l_max 19
_diffrn_reflns_limit_l_min -20
_diffrn_reflns_number 7271
_diffrn_reflns_theta_full 27.5
_diffrn_reflns_theta_max 27.5
_diffrn_reflns_theta_min 2.4
_diffrn_standards_decay_% '< 1'
_diffrn_standards_interval_count 0
_diffrn_standards_number 0
_exptl_absorpt_coefficient_mu 1.033
_exptl_absorpt_correction_T_max 1
_exptl_absorpt_correction_T_min 0.568
_exptl_absorpt_correction_type multi-scan
_exptl_absorpt_process_details '(ABSCOR; Higashi, 1995)'
_exptl_crystal_colour colorless
_exptl_crystal_density_diffrn 1.874
_exptl_crystal_density_method 'not measured'
_exptl_crystal_description block
_exptl_crystal_F_000 668
_exptl_crystal_size_max 0.42
_exptl_crystal_size_mid 0.27
_exptl_crystal_size_min 0.10
_refine_diff_density_max 0.63
_refine_diff_density_min -0.86
_refine_ls_extinction_method none
_refine_ls_goodness_of_fit_ref 1.14
_refine_ls_hydrogen_treatment constr
_refine_ls_matrix_type full
_refine_ls_number_parameters 355
_refine_ls_number_reflns 5323
_refine_ls_number_restraints 3
_refine_ls_restrained_S_all 1.14
_refine_ls_R_factor_all 0.035
_refine_ls_R_factor_gt 0.034
_refine_ls_shift/su_max 0.001
_refine_ls_shift/su_mean 0.000
_refine_ls_structure_factor_coef Fsqd
_refine_ls_weighting_details 'calc w=1/[\s^2^(Fo^2^)+(0.0466P)^2^+1.1737P] where P=(Fo^2^+2Fc^2^)/3'
_refine_ls_weighting_scheme calc
_refine_ls_wR_factor_gt 0.091
_refine_ls_wR_factor_ref 0.092
_reflns_number_gt 5140
_reflns_number_total 5323
_reflns_threshold_expression I>2\s(I)
_cod_data_source_file hb5627.cif
_cod_data_source_block I
_cod_original_cell_volume 1175.6(2)
_cod_database_code 2227522
_cod_database_fobs_code 2227522

loop_
_symmetry_equiv_pos_as_xyz
'x, y, z'
'-x, -y, -z'

loop_
_atom_site_type_symbol
_atom_site_label
_atom_site_fract_x
_atom_site_fract_y
_atom_site_fract_z
_atom_site_U_iso_or_equiv
_atom_site_adp_type
_atom_site_calc_flag
_atom_site_refinement_flags
_atom_site_occupancy
_atom_site_disorder_assembly
_atom_site_disorder_group
Ag Ag 0.92178(2) 0.48844(2) 0.188475(12) 0.01653(8) Uani d . 1 . .
S S1 1.24387(8) 0.07772(7) 0.21533(4) 0.01613(13) Uani d . 1 . .
F F1 1.1161(2) -0.1212(2) 0.27088(15) 0.0355(4) Uani d . 1 . .
F F2 1.3860(2) -0.2279(2) 0.27639(14) 0.0331(4) Uani d . 1 . .
F F3 1.2548(3) -0.1155(2) 0.37600(12) 0.0356(4) Uani d . 1 . .
O O1 1.2942(2) 0.5290(2) 0.54121(13) 0.0215(4) Uani d . 1 . .
O O2 0.7737(3) 0.9110(2) 0.41597(14) 0.0233(4) Uani d . 1 . .
O O3 0.5572(2) 0.5224(2) -0.19291(13) 0.0217(4) Uani d . 1 . .
O O4 0.3195(2) 0.9238(2) -0.06788(13) 0.0200(4) Uani d . 1 . .
O O1w 0.6921(2) 0.4768(3) 0.28220(13) 0.0225(4) Uani d D 1 . .
H H1w 0.6922 0.4669 0.3382 0.034 Uiso d D 1 . .
H H2w 0.6035 0.4812 0.2635 0.034 Uiso d D 1 . .
O O5 1.2439(3) 0.0652(3) 0.12484(14) 0.0292(5) Uani d . 1 . .
O O6 1.3918(3) 0.0794(2) 0.24474(17) 0.0295(5) Uani d . 1 . .
O O7 1.0872(2) 0.1910(2) 0.23664(13) 0.0196(4) Uani d . 1 . .
N N1 1.0320(3) 0.7175(3) 0.47948(15) 0.0161(4) Uani d . 1 . .
N N2 0.9007(3) 0.7135(3) 0.35260(15) 0.0160(4) Uani d . 1 . .
N N3 1.0696(3) 0.4918(3) 0.29602(15) 0.0170(4) Uani d . 1 . .
N N4 1.2894(3) 0.3795(3) 0.39758(15) 0.0160(4) Uani d . 1 . .
N N5 0.4349(3) 0.7199(3) -0.12752(15) 0.0160(4) Uani d . 1 . .
N N6 0.5649(3) 0.7186(3) 0.00204(14) 0.0155(4) Uani d . 1 . .
N N7 0.8288(3) 0.4857(3) 0.06071(15) 0.0172(4) Uani d . 1 . .
N N8 0.8324(3) 0.3657(3) -0.04021(15) 0.0166(4) Uani d . 1 . .
C C1 1.1779(3) 0.5806(3) 0.48418(17) 0.0156(5) Uani d . 1 . .
C C2 1.0253(4) 0.7989(3) 0.54543(18) 0.0208(5) Uani d . 1 . .
H H2A 1.1136 0.8343 0.5346 0.031 Uiso calc R 1 . .
H H2B 1.0427 0.7275 0.6075 0.031 Uiso calc R 1 . .
H H2C 0.9153 0.8892 0.5381 0.031 Uiso calc R 1 . .
C C3 0.8935(3) 0.7894(3) 0.41529(18) 0.0169(5) Uani d . 1 . .
C C4 0.7618(3) 0.7835(3) 0.28352(19) 0.0206(5) Uani d . 1 . .
H H4A 0.7994 0.8207 0.2235 0.031 Uiso calc R 1 . .
H H4B 0.6682 0.8714 0.2978 0.031 Uiso calc R 1 . .
H H4C 0.7247 0.7052 0.2829 0.031 Uiso calc R 1 . .
C C5 1.0406(3) 0.5789(3) 0.35362(17) 0.0143(5) Uani d . 1 . .
C C6 1.2221(3) 0.3717(3) 0.32635(18) 0.0168(5) Uani d . 1 . .
H H6 1.2761 0.2898 0.2997 0.020 Uiso calc R 1 . .
C C7 1.4535(3) 0.2678(3) 0.44590(19) 0.0207(5) Uani d . 1 . .
H H7A 1.5136 0.1906 0.4138 0.031 Uiso calc R 1 . .
H H7B 1.4372 0.2147 0.5081 0.031 Uiso calc R 1 . .
H H7C 1.5193 0.3234 0.4481 0.031 Uiso calc R 1 . .
C C8 1.1738(3) 0.5129(3) 0.41647(17) 0.0147(5) Uani d . 1 . .
C C9 0.5606(3) 0.5776(3) -0.13270(17) 0.0154(5) Uani d . 1 . .
C C10 0.2981(3) 0.8070(3) -0.19966(19) 0.0207(5) Uani d . 1 . .
H H10A 0.3385 0.8553 -0.2556 0.031 Uiso calc R 1 . .
H H10B 0.2040 0.8883 -0.1803 0.031 Uiso calc R 1 . .
H H10C 0.2605 0.7354 -0.2111 0.031 Uiso calc R 1 . .
C C11 0.4333(3) 0.7971(3) -0.06454(17) 0.0154(5) Uani d . 1 . .
C C12 0.5725(3) 0.7927(3) 0.06883(18) 0.0202(5) Uani d . 1 . .
H H12A 0.6628 0.8253 0.0554 0.030 Uiso calc R 1 . .
H H12B 0.5948 0.7182 0.1302 0.030 Uiso calc R 1 . .
H H12C 0.4651 0.8842 0.0655 0.030 Uiso calc R 1 . .
C C13 0.6907(3) 0.5769(3) 0.00148(17) 0.0149(5) Uani d . 1 . .
C C14 0.9101(3) 0.3590(3) 0.03247(17) 0.0174(5) Uani d . 1 . .
H H14 1.0126 0.2734 0.0613 0.021 Uiso calc R 1 . .
C C15 0.8874(4) 0.2440(3) -0.08522(19) 0.0203(5) Uani d . 1 . .
H H15A 1.0015 0.1650 -0.0615 0.030 Uiso calc R 1 . .
H H15B 0.8865 0.2908 -0.1511 0.030 Uiso calc R 1 . .
H H15C 0.8110 0.1950 -0.0731 0.030 Uiso calc R 1 . .
C C16 0.6894(3) 0.5071(3) -0.06174(17) 0.0159(5) Uani d . 1 . .
C C17 1.2518(3) -0.1069(3) 0.28803(19) 0.0200(5) Uani d . 1 . .

loop_
_atom_site_aniso_label
_atom_site_aniso_U_11
_atom_site_aniso_U_22
_atom_site_aniso_U_33
_atom_site_aniso_U_12
_atom_site_aniso_U_13
_atom_site_aniso_U_23
Ag 0.01694(11) 0.01610(12) 0.01605(11) -0.00609(8) -0.00257(7) -0.00519(8)
S1 0.0131(3) 0.0120(3) 0.0189(3) -0.0024(2) 0.0012(2) -0.0038(2)
F1 0.0277(9) 0.0307(10) 0.0546(12) -0.0190(8) 0.0034(9) -0.0122(9)
F2 0.0281(9) 0.0136(8) 0.0456(11) -0.0009(7) 0.0068(8) -0.0071(8)
F3 0.0466(12) 0.0338(10) 0.0181(8) -0.0151(9) 0.0034(8) -0.0013(7)
O1 0.0206(10) 0.0245(10) 0.0188(9) -0.0079(8) -0.0022(8) -0.0080(8)
O2 0.0214(10) 0.0174(10) 0.0259(10) -0.0028(8) -0.0015(8) -0.0078(8)
O3 0.0203(9) 0.0267(11) 0.0209(10) -0.0088(8) -0.0008(8) -0.0129(8)
O4 0.0192(9) 0.0153(9) 0.0216(9) -0.0038(7) -0.0007(7) -0.0060(7)
O1w 0.0198(10) 0.0333(11) 0.0189(9) -0.0131(9) 0.0027(8) -0.0122(9)
O5 0.0284(11) 0.0232(11) 0.0189(10) 0.0030(9) 0.0027(8) -0.0059(8)
O6 0.0157(9) 0.0203(10) 0.0511(14) -0.0071(8) -0.0003(9) -0.0095(10)
O7 0.0154(9) 0.0161(9) 0.0239(10) -0.0021(7) 0.0002(7) -0.0089(8)
N1 0.0174(10) 0.0149(10) 0.0145(10) -0.0062(9) -0.0006(8) -0.0037(8)
N2 0.0144(10) 0.0118(10) 0.0184(10) -0.0037(8) -0.0032(8) -0.0024(8)
N3 0.0152(10) 0.0150(10) 0.0205(11) -0.0066(9) -0.0003(8) -0.0051(9)
N4 0.0135(10) 0.0146(10) 0.0192(10) -0.0049(8) -0.0003(8) -0.0061(8)
N5 0.0164(10) 0.0142(10) 0.0153(10) -0.0059(8) -0.0016(8) -0.0027(8)
N6 0.0179(10) 0.0136(10) 0.0138(10) -0.0053(8) 0.0002(8) -0.0048(8)
N7 0.0161(10) 0.0168(11) 0.0139(10) -0.0037(9) -0.0013(8) -0.0032(8)
N8 0.0169(10) 0.0129(10) 0.0165(10) -0.0041(8) 0.0009(8) -0.0037(8)
C1 0.0161(12) 0.0153(12) 0.0160(11) -0.0084(10) 0.0016(9) -0.0035(9)
C2 0.0258(14) 0.0180(13) 0.0182(12) -0.0079(11) 0.0015(10) -0.0078(10)
C3 0.0169(12) 0.0150(12) 0.0184(12) -0.0082(10) 0.0005(10) -0.0025(10)
C4 0.0163(12) 0.0160(12) 0.0250(13) -0.0027(10) -0.0067(10) -0.0049(10)
C5 0.0135(11) 0.0141(11) 0.0163(11) -0.0071(9) 0.0006(9) -0.0042(9)
C6 0.0161(12) 0.0159(12) 0.0188(12) -0.0065(10) 0.0004(9) -0.0062(10)
C7 0.0118(11) 0.0196(13) 0.0239(13) -0.0009(10) -0.0030(10) -0.0059(11)
C8 0.0143(11) 0.0123(11) 0.0169(11) -0.0052(9) 0.0008(9) -0.0046(9)
C9 0.0141(11) 0.0153(12) 0.0164(11) -0.0068(9) 0.0027(9) -0.0044(9)
C10 0.0181(12) 0.0188(13) 0.0227(13) -0.0065(10) -0.0062(10) -0.0037(11)
C11 0.0164(11) 0.0142(12) 0.0141(11) -0.0068(9) 0.0007(9) -0.0022(9)
C12 0.0216(13) 0.0179(13) 0.0186(12) -0.0053(10) -0.0015(10) -0.0070(10)
C13 0.0155(11) 0.0148(12) 0.0138(11) -0.0074(10) 0.0018(9) -0.0025(9)
C14 0.0157(12) 0.0163(12) 0.0162(12) -0.0044(10) -0.0013(9) -0.0033(10)
C15 0.0230(13) 0.0165(12) 0.0213(13) -0.0067(10) 0.0034(10) -0.0093(10)
C16 0.0155(12) 0.0128(11) 0.0158(11) -0.0036(9) 0.0014(9) -0.0039(9)
C17 0.0183(12) 0.0155(12) 0.0232(13) -0.0054(10) 0.0031(10) -0.0054(10)

loop_
_atom_type_symbol
_atom_type_description
_atom_type_scat_dispersion_real
_atom_type_scat_dispersion_imag
_atom_type_scat_source
C C 0.0033 0.0016 'International Tables Vol C Tables 4.2.6.8 and 6.1.1.4'
H H 0.0000 0.0000 'International Tables Vol C Tables 4.2.6.8 and 6.1.1.4'
Ag Ag -0.8971 1.1015 'International Tables Vol C Tables 4.2.6.8 and 6.1.1.4'
N N 0.0061 0.0033 'International Tables Vol C Tables 4.2.6.8 and 6.1.1.4'
O O 0.0106 0.0060 'International Tables Vol C Tables 4.2.6.8 and 6.1.1.4'
F F 0.0171 0.0103 'International Tables Vol C Tables 4.2.6.8 and 6.1.1.4'
S S 0.1246 0.1234 'International Tables Vol C Tables 4.2.6.8 and 6.1.1.4'

loop_
_geom_angle_atom_site_label_1
_geom_angle_atom_site_label_2
_geom_angle_atom_site_label_3
_geom_angle_site_symmetry_1
_geom_angle_site_symmetry_3
_geom_angle
_geom_angle_publ_flag
N7 Ag N3 . . 165.48(8) y
N7 Ag O1w . . 98.70(8) y
N3 Ag O1w . . 95.81(7) y
N7 Ag O7 . . 90.01(7) y
N3 Ag O7 . . 88.93(7) y
O1w Ag O7 . . 92.39(7) y
O6 S1 O5 . . 115.21(14) ?
O6 S1 O7 . . 114.71(13) ?
O5 S1 O7 . . 114.71(12) ?
O6 S1 C17 . . 104.22(13) ?
O5 S1 C17 . . 103.14(13) ?
O7 S1 C17 . . 102.51(12) ?
Ag O1w H1w . . 123.9 ?
Ag O1w H2w . . 125.1 ?
H1W O1w H2w . . 111.1 ?
S1 O7 Ag . . 136.78(12) ?
C1 N1 C3 . . 126.5(2) ?
C1 N1 C2 . . 116.8(2) ?
C3 N1 C2 . . 116.7(2) ?
C5 N2 C3 . . 119.6(2) ?
C5 N2 C4 . . 121.2(2) ?
C3 N2 C4 . . 119.1(2) ?
C6 N3 C5 . . 103.9(2) ?
C6 N3 Ag . . 119.15(18) ?
C5 N3 Ag . . 136.34(18) ?
C6 N4 C8 . . 106.3(2) ?
C6 N4 C7 . . 126.5(2) ?
C8 N4 C7 . . 127.3(2) ?
C9 N5 C11 . . 126.4(2) ?
C9 N5 C10 . . 117.3(2) ?
C11 N5 C10 . . 116.0(2) ?
C13 N6 C11 . . 119.6(2) ?
C13 N6 C12 . . 120.8(2) ?
C11 N6 C12 . . 119.6(2) ?
C14 N7 C13 . . 104.0(2) ?
C14 N7 Ag . . 119.11(17) ?
C13 N7 Ag . . 136.45(18) ?
C14 N8 C16 . . 106.0(2) ?
C14 N8 C15 . . 126.0(2) ?
C16 N8 C15 . . 127.9(2) ?
O1 C1 N1 . . 121.8(2) ?
O1 C1 C8 . . 125.7(2) ?
N1 C1 C8 . . 112.5(2) ?
N1 C2 H2A . . 109.5 ?
N1 C2 H2B . . 109.5 ?
H2A C2 H2B . . 109.5 ?
N1 C2 H2C . . 109.5 ?
H2A C2 H2C . . 109.5 ?
H2B C2 H2C . . 109.5 ?
O2 C3 N2 . . 122.2(2) ?
O2 C3 N1 . . 121.2(2) ?
N2 C3 N1 . . 116.6(2) ?
N2 C4 H4A . . 109.5 ?
N2 C4 H4B . . 109.5 ?
H4A C4 H4B . . 109.5 ?
N2 C4 H4C . . 109.5 ?
H4A C4 H4C . . 109.5 ?
H4B C4 H4C . . 109.5 ?
N3 C5 N2 . . 127.2(2) ?
N3 C5 C8 . . 110.6(2) ?
N2 C5 C8 . . 122.2(2) ?
N4 C6 N3 . . 113.1(2) ?
N4 C6 H6 . . 123.5 ?
N3 C6 H6 . . 123.5 ?
N4 C7 H7A . . 109.5 ?
N4 C7 H7B . . 109.5 ?
H7A C7 H7B . . 109.5 ?
N4 C7 H7C . . 109.5 ?
H7A C7 H7C . . 109.5 ?
H7B C7 H7C . . 109.5 ?
C5 C8 N4 . . 106.2(2) ?
C5 C8 C1 . . 122.5(2) ?
N4 C8 C1 . . 131.3(2) ?
O3 C9 N5 . . 122.4(2) ?
O3 C9 C16 . . 125.2(2) ?
N5 C9 C16 . . 112.4(2) ?
N5 C10 H10A . . 109.5 ?
N5 C10 H10B . . 109.5 ?
H10A C10 H10B . . 109.5 ?
N5 C10 H10C . . 109.5 ?
H10A C10 H10C . . 109.5 ?
H10B C10 H10C . . 109.5 ?
O4 C11 N6 . . 122.3(2) ?
O4 C11 N5 . . 121.0(2) ?
N6 C11 N5 . . 116.6(2) ?
N6 C12 H12A . . 109.5 ?
N6 C12 H12B . . 109.5 ?
H12A C12 H12B . . 109.5 ?
N6 C12 H12C . . 109.5 ?
H12A C12 H12C . . 109.5 ?
H12B C12 H12C . . 109.5 ?
N7 C13 N6 . . 127.1(2) ?
N7 C13 C16 . . 110.8(2) ?
N6 C13 C16 . . 122.1(2) ?
N8 C14 N7 . . 113.2(2) ?
N8 C14 H14 . . 123.4 ?
N7 C14 H14 . . 123.4 ?
N8 C15 H15A . . 109.5 ?
N8 C15 H15B . . 109.5 ?
H15A C15 H15B . . 109.5 ?
N8 C15 H15C . . 109.5 ?
H15A C15 H15C . . 109.5 ?
H15B C15 H15C . . 109.5 ?
C13 C16 N8 . . 106.0(2) ?
C13 C16 C9 . . 122.8(2) ?
N8 C16 C9 . . 131.2(2) ?
F2 C17 F1 . . 108.1(2) ?
F2 C17 F3 . . 107.9(2) ?
F1 C17 F3 . . 107.0(2) ?
F2 C17 S1 . . 112.01(19) ?
F1 C17 S1 . . 110.82(19) ?
F3 C17 S1 . . 110.9(2) ?

loop_
_geom_bond_atom_site_label_1
_geom_bond_atom_site_label_2
_geom_bond_site_symmetry_2
_geom_bond_distance
_geom_bond_publ_flag
Ag N7 . 2.213(2) y
Ag N3 . 2.218(2) y
Ag O1w . 2.4347(19) y
Ag O7 . 2.5591(19) y
S1 O6 . 1.436(2) ?
S1 O5 . 1.442(2) ?
S1 O7 . 1.4482(19) ?
S1 C17 . 1.822(3) ?
F1 C17 . 1.334(3) ?
F2 C17 . 1.322(3) ?
F3 C17 . 1.338(3) ?
O1 C1 . 1.227(3) ?
O2 C3 . 1.216(3) ?
O3 C9 . 1.229(3) ?
O4 C11 . 1.213(3) ?
O1w H1w . 0.8401 ?
O1w H2w . 0.8400 ?
N1 C1 . 1.397(3) ?
N1 C3 . 1.411(3) ?
N1 C2 . 1.473(3) ?
N2 C5 . 1.369(3) ?
N2 C3 . 1.388(3) ?
N2 C4 . 1.463(3) ?
N3 C6 . 1.349(3) ?
N3 C5 . 1.365(3) ?
N4 C6 . 1.333(3) ?
N4 C8 . 1.381(3) ?
N4 C7 . 1.468(3) ?
N5 C9 . 1.392(3) ?
N5 C11 . 1.415(3) ?
N5 C10 . 1.471(3) ?
N6 C13 . 1.368(3) ?
N6 C11 . 1.388(3) ?
N6 C12 . 1.467(3) ?
N7 C14 . 1.344(3) ?
N7 C13 . 1.361(3) ?
N8 C14 . 1.335(3) ?
N8 C16 . 1.386(3) ?
N8 C15 . 1.468(3) ?
C1 C8 . 1.423(4) ?
C2 H2A . 0.9800 ?
C2 H2B . 0.9800 ?
C2 H2C . 0.9800 ?
C4 H4A . 0.9800 ?
C4 H4B . 0.9800 ?
C4 H4C . 0.9800 ?
C5 C8 . 1.371(4) ?
C6 H6 . 0.9500 ?
C7 H7A . 0.9800 ?
C7 H7B . 0.9800 ?
C7 H7C . 0.9800 ?
C9 C16 . 1.422(4) ?
C10 H10A . 0.9800 ?
C10 H10B . 0.9800 ?
C10 H10C . 0.9800 ?
C12 H12A . 0.9800 ?
C12 H12B . 0.9800 ?
C12 H12C . 0.9800 ?
C13 C16 . 1.370(4) ?
C14 H14 . 0.9500 ?
C15 H15A . 0.9800 ?
C15 H15B . 0.9800 ?
C15 H15C . 0.9800 ?

loop_
_geom_hbond_atom_site_label_D
_geom_hbond_atom_site_label_H
_geom_hbond_atom_site_label_A
_geom_hbond_site_symmetry_A
_geom_hbond_distance_DH
_geom_hbond_distance_HA
_geom_hbond_distance_DA
_geom_hbond_angle_DHA
O1w H1w O1 2_766 0.84 1.89 2.724(3) 170
O1w H2w O3 2_665 0.84 1.89 2.701(3) 163
C10 H10c O1w 2_665 0.98 2.55 3.428(4) 149
C15 H15c O4 2_665 0.98 2.60 3.382(4) 137
C4 H4b O6 1_465 0.98 2.41 3.252(4) 144
C12 H12c O5 1_465 0.98 2.36 3.278(4) 155

loop_
_geom_torsion_atom_site_label_1
_geom_torsion_atom_site_label_2
_geom_torsion_atom_site_label_3
_geom_torsion_atom_site_label_4
_geom_torsion_site_symmetry_1
_geom_torsion_site_symmetry_2
_geom_torsion_site_symmetry_3
_geom_torsion_site_symmetry_4
_geom_torsion
_geom_torsion_publ_flag
O6 S1 O7 Ag . . . . 66.6(2) ?
O5 S1 O7 Ag . . . . -70.1(2) ?
C17 S1 O7 Ag . . . . 178.87(16) ?
N7 Ag O7 S1 . . . . 78.84(17) ?
N3 Ag O7 S1 . . . . -86.68(17) ?
O1w Ag O7 S1 . . . . 177.55(17) ?
N7 Ag N3 C6 . . . . -62.4(4) ?
O1w Ag N3 C6 . . . . 115.84(19) ?
O7 Ag N3 C6 . . . . 23.54(19) ?
N7 Ag N3 C5 . . . . 128.5(3) ?
O1w Ag N3 C5 . . . . -53.3(3) ?
O7 Ag N3 C5 . . . . -145.6(2) ?
N3 Ag N7 C14 . . . . 67.4(4) ?
O1w Ag N7 C14 . . . . -110.8(2) ?
O7 Ag N7 C14 . . . . -18.4(2) ?
N3 Ag N7 C13 . . . . -121.7(3) ?
O1w Ag N7 C13 . . . . 60.1(3) ?
O7 Ag N7 C13 . . . . 152.5(3) ?
C3 N1 C1 O1 . . . . 178.0(2) ?
C2 N1 C1 O1 . . . . 1.0(4) ?
C3 N1 C1 C8 . . . . -1.7(3) ?
C2 N1 C1 C8 . . . . -178.6(2) ?
C5 N2 C3 O2 . . . . 178.4(2) ?
C4 N2 C3 O2 . . . . 1.6(4) ?
C5 N2 C3 N1 . . . . -2.3(3) ?
C4 N2 C3 N1 . . . . -179.2(2) ?
C1 N1 C3 O2 . . . . -178.3(2) ?
C2 N1 C3 O2 . . . . -1.4(4) ?
C1 N1 C3 N2 . . . . 2.4(4) ?
C2 N1 C3 N2 . . . . 179.3(2) ?
C6 N3 C5 N2 . . . . -179.1(2) ?
Ag N3 C5 N2 . . . . -8.8(4) ?
C6 N3 C5 C8 . . . . 0.6(3) ?
Ag N3 C5 C8 . . . . 170.88(18) ?
C3 N2 C5 N3 . . . . -178.5(2) ?
C4 N2 C5 N3 . . . . -1.7(4) ?
C3 N2 C5 C8 . . . . 1.8(4) ?
C4 N2 C5 C8 . . . . 178.6(2) ?
C8 N4 C6 N3 . . . . 0.5(3) ?
C7 N4 C6 N3 . . . . -179.7(2) ?
C5 N3 C6 N4 . . . . -0.7(3) ?
Ag N3 C6 N4 . . . . -172.98(17) ?
N3 C5 C8 N4 . . . . -0.4(3) ?
N2 C5 C8 N4 . . . . 179.4(2) ?
N3 C5 C8 C1 . . . . 179.2(2) ?
N2 C5 C8 C1 . . . . -1.1(4) ?
C6 N4 C8 C5 . . . . 0.0(3) ?
C7 N4 C8 C5 . . . . -179.9(2) ?
C6 N4 C8 C1 . . . . -179.5(3) ?
C7 N4 C8 C1 . . . . 0.6(4) ?
O1 C1 C8 C5 . . . . -178.7(2) ?
N1 C1 C8 C5 . . . . 0.9(3) ?
O1 C1 C8 N4 . . . . 0.7(5) ?
N1 C1 C8 N4 . . . . -179.7(2) ?
C11 N5 C9 O3 . . . . -175.7(2) ?
C10 N5 C9 O3 . . . . -2.2(4) ?
C11 N5 C9 C16 . . . . 4.1(4) ?
C10 N5 C9 C16 . . . . 177.6(2) ?
C13 N6 C11 O4 . . . . -179.2(2) ?
C12 N6 C11 O4 . . . . -2.8(4) ?
C13 N6 C11 N5 . . . . 2.8(3) ?
C12 N6 C11 N5 . . . . 179.2(2) ?
C9 N5 C11 O4 . . . . 177.6(2) ?
C10 N5 C11 O4 . . . . 4.1(4) ?
C9 N5 C11 N6 . . . . -4.3(4) ?
C10 N5 C11 N6 . . . . -177.8(2) ?
C14 N7 C13 N6 . . . . 178.6(2) ?
Ag N7 C13 N6 . . . . 6.8(4) ?
C14 N7 C13 C16 . . . . -0.5(3) ?
Ag N7 C13 C16 . . . . -172.28(19) ?
C11 N6 C13 N7 . . . . 179.3(2) ?
C12 N6 C13 N7 . . . . 2.9(4) ?
C11 N6 C13 C16 . . . . -1.7(4) ?
C12 N6 C13 C16 . . . . -178.1(2) ?
C16 N8 C14 N7 . . . . 0.1(3) ?
C15 N8 C14 N7 . . . . -178.3(2) ?
C13 N7 C14 N8 . . . . 0.2(3) ?
Ag N7 C14 N8 . . . . 173.80(17) ?
N7 C13 C16 N8 . . . . 0.5(3) ?
N6 C13 C16 N8 . . . . -178.7(2) ?
N7 C13 C16 C9 . . . . -179.1(2) ?
N6 C13 C16 C9 . . . . 1.7(4) ?
C14 N8 C16 C13 . . . . -0.3(3) ?
C15 N8 C16 C13 . . . . 178.0(2) ?
C14 N8 C16 C9 . . . . 179.2(3) ?
C15 N8 C16 C9 . . . . -2.5(4) ?
O3 C9 C16 C13 . . . . 177.1(2) ?
N5 C9 C16 C13 . . . . -2.7(4) ?
O3 C9 C16 N8 . . . . -2.4(5) ?
N5 C9 C16 N8 . . . . 177.8(3) ?
O6 S1 C17 F2 . . . . -62.1(2) ?
O5 S1 C17 F2 . . . . 58.6(2) ?
O7 S1 C17 F2 . . . . 178.0(2) ?
O6 S1 C17 F1 . . . . 177.1(2) ?
O5 S1 C17 F1 . . . . -62.2(2) ?
O7 S1 C17 F1 . . . . 57.3(2) ?
O6 S1 C17 F3 . . . . 58.5(2) ?
O5 S1 C17 F3 . . . . 179.17(19) ?
O7 S1 C17 F3 . . . . -61.4(2) ?
